data_1550947
loop_
_publ_author_name
'Lu, Xing'
'Bao, Lipiao'
'Yu, Pengyuan'
'Li, Ying'
'Pan, Changwang'
'Shen, Wangqiang'
'Jin, Peng'
'Liang, Shuquan'

_publ_section_title
;
 Highly regioselective complexation of tungsten with Eu@C82/Eu@C84:
 interplay between endohedral and exohedral metallic units induced by
 electron transfer
;
_journal_name_full 'Chemical Science'
_journal_paper_doi 10.1039/C9SC01479A
_journal_year 2019
_chemical_formula_moiety 'Eu C82, C36 H44 N4 Ni, 2(C6 H6)'
_chemical_formula_sum 'C130 H56 Eu N4 Ni'
_chemical_formula_weight 1884.45
_chemical_name_common 'Eu@C2(5)-C82 Ni(OEP) 2(C6H6)'
_chemical_name_systematic 'Eu@C2(5)-C82 Ni(OEP) 2(C6H6)'
_space_group_crystal_system monoclinic
_space_group_IT_number 12
_space_group_name_Hall '-C 2y'
_space_group_name_H-M_alt 'C 1 2/m 1'
_symmetry_space_group_name_Hall '-C 2y'
_symmetry_space_group_name_H-M 'C 1 2/m 1'
_atom_sites_solution_hydrogens geom
_audit_creation_method SHELXL-2016/6
_audit_update_record
;
2018-01-04 deposited with the CCDC.    2019-04-26 downloaded from the CCDC.
;
_cell_angle_alpha 90
_cell_angle_beta 94.3850(10)
_cell_angle_gamma 90
_cell_formula_units_Z 4
_cell_length_a 25.236(2)
_cell_length_b 15.0375(14)
_cell_length_c 19.8277(19)
_cell_measurement_reflns_used 9950
_cell_measurement_temperature 100(2)
_cell_measurement_theta_max 25.029
_cell_measurement_theta_min 2.427
_cell_volume 7502.3(12)
_computing_structure_refinement 'SHELXL-2016/6 (Sheldrick, 2016)'
_computing_structure_solution 'SHELXT 2014/5 (Sheldrick, 2014)'
_diffrn_ambient_temperature 100(2)
_diffrn_measured_fraction_theta_full 0.954
_diffrn_measured_fraction_theta_max 0.947
_diffrn_measurement_device_type 'CCD MX-300'
_diffrn_measurement_method 'phi scans'
_diffrn_radiation_type synchrotron
_diffrn_radiation_wavelength 0.6525
_diffrn_reflns_av_R_equivalents 0.0498
_diffrn_reflns_av_unetI/netI 0.0288
_diffrn_reflns_Laue_measured_fraction_full 0.954
_diffrn_reflns_Laue_measured_fraction_max 0.947
_diffrn_reflns_limit_h_max 31
_diffrn_reflns_limit_h_min -31
_diffrn_reflns_limit_k_max 19
_diffrn_reflns_limit_k_min -19
_diffrn_reflns_limit_l_max 25
_diffrn_reflns_limit_l_min -25
_diffrn_reflns_number 62921
_diffrn_reflns_point_group_measured_fraction_full 0.954
_diffrn_reflns_point_group_measured_fraction_max 0.947
_diffrn_reflns_theta_full 23.048
_diffrn_reflns_theta_max 25.068
_diffrn_reflns_theta_min 0.946
_diffrn_source 'SSRF, Beamline B17B1'
_exptl_absorpt_coefficient_mu 0.913
_exptl_absorpt_correction_T_max 0.7452
_exptl_absorpt_correction_T_min 0.6347
_exptl_absorpt_correction_type multi-scan
_exptl_crystal_colour black
_exptl_crystal_density_diffrn 1.668
_exptl_crystal_description block
_exptl_crystal_F_000 3820
_exptl_crystal_size_max 0.200
_exptl_crystal_size_mid 0.200
_exptl_crystal_size_min 0.170
_refine_diff_density_max 1.480
_refine_diff_density_min -1.612
_refine_diff_density_rms 0.128
_refine_ls_extinction_method none
_refine_ls_goodness_of_fit_ref 1.036
_refine_ls_hydrogen_treatment constr
_refine_ls_matrix_type full
_refine_ls_number_parameters 998
_refine_ls_number_reflns 8461
_refine_ls_number_restraints 1087
_refine_ls_restrained_S_all 1.139
_refine_ls_R_factor_all 0.1018
_refine_ls_R_factor_gt 0.0873
_refine_ls_shift/su_max 0.001
_refine_ls_shift/su_mean 0.000
_refine_ls_structure_factor_coef Fsqd
_refine_ls_weighting_details 'w=1/[\s^2^(Fo^2^)+(0.1738P)^2^+36.6554P] where P=(Fo^2^+2Fc^2^)/3'
_refine_ls_weighting_scheme calc
_refine_ls_wR_factor_gt 0.2504
_refine_ls_wR_factor_ref 0.2663
_reflns_Friedel_coverage 0.000
_reflns_number_gt 6872
_reflns_number_total 8461
_reflns_threshold_expression 'I > 2\s(I)'
_cod_data_source_file c9sc01479a2.cif
_cod_data_source_block lb165
_cod_depositor_comments
;
The following automatic conversions were performed:

'_exptl_absorpt_correction_type' value 'Multi-scan' changed to
'multi-scan' according to
/home/data/users/saulius/crontab/automatic-downloads/rss-feeds/RSC/lib/dictionaries/cif_core.dic
dictionary named 'cif_core.dic' version 2.4.2 from 2011-04-26.

Automatic conversion script
Id: cif_fix_values 4973 2017-02-22 13:04:09Z antanas 
;
_cod_database_code 1550947
_shelx_shelxl_version_number 2016/6
_shelx_space_group_comment
;
The symmetry employed for this shelxl refinement is uniquely defined
by the following loop, which should always be used as a source of
symmetry information in preference to the above space-group names.
They are only intended as comments.
;
_shelx_estimated_absorpt_t_min 0.838
_shelx_estimated_absorpt_t_max 0.860
_exptl_absorpt_special_details SADABS

loop_
_space_group_symop_operation_xyz
'x, y, z'
'-x, y, -z'
'x+1/2, y+1/2, z'
'-x+1/2, y+1/2, -z'
'-x, -y, -z'
'x, -y, z'
'-x+1/2, -y+1/2, -z'
'x+1/2, -y+1/2, z'

loop_
_atom_site_label
_atom_site_type_symbol
_atom_site_fract_x
_atom_site_fract_y
_atom_site_fract_z
_atom_site_U_iso_or_equiv
_atom_site_adp_type
_atom_site_occupancy
_atom_site_site_symmetry_order
_atom_site_calc_flag
_atom_site_refinement_flags_posn
_atom_site_refinement_flags_adp
_atom_site_refinement_flags_occupancy
_atom_site_disorder_assembly
_atom_site_disorder_group
C3 C 0.1319(5) 0.000000 0.8237(10) 0.110(4) Uani 1 2 d DS TU P . .
C9 C 0.2041(8) 0.000000 0.9737(8) 0.122(4) Uani 1 2 d S TU P . .
C26 C 0.2913(7) 0.000000 1.0193(5) 0.096(3) Uani 1 2 d S TU P . .
C48 C 0.4276(5) 0.000000 0.9640(7) 0.091(3) Uani 1 2 d S TU P . .
C81 C 0.4574(4) 0.000000 0.7933(6) 0.081(3) Uani 1 2 d DS TU P . .
C1 C 0.1699(8) -0.0264(12) 0.9294(10) 0.112(5) Uani 0.5 1 d D U P A -1
C2 C 0.1516(7) 0.0421(11) 0.8837(10) 0.103(4) Uani 0.5 1 d D U P A -1
C4 C 0.1420(7) -0.0905(10) 0.8340(10) 0.104(4) Uani 0.5 1 d D U P A -1
C5 C 0.1674(9) -0.1070(13) 0.8971(10) 0.110(5) Uani 0.5 1 d D U P A -1
C6 C 0.2118(9) -0.1752(15) 0.9078(10) 0.089(4) Uani 0.5 1 d D U P A -1
C7 C 0.2494(8) -0.1448(13) 0.9625(9) 0.109(4) Uani 0.5 1 d D U P A -1
C8 C 0.2427(12) -0.0583(15) 0.9962(10) 0.096(4) Uani 0.5 1 d . U P A -1
C10 C 0.2218(8) 0.0877(13) 0.9743(8) 0.096(4) Uani 0.5 1 d D U P A -1
C11 C 0.2107(10) 0.1550(15) 0.9261(10) 0.101(5) Uani 0.5 1 d D U P A -1
C12 C 0.1695(9) 0.1291(15) 0.8680(11) 0.095(4) Uani 0.5 1 d . U P A -1
C13 C 0.1721(7) 0.1631(12) 0.8123(9) 0.073(4) Uani 0.5 1 d . U P A -1
C14 C 0.1528(7) 0.1087(15) 0.7535(11) 0.085(4) Uani 0.5 1 d . U P A -1
C15 C 0.1345(6) 0.0260(12) 0.7618(12) 0.095(4) Uani 0.5 1 d . U P A -1
C16 C 0.1480(7) -0.0316(11) 0.7037(11) 0.099(4) Uani 0.5 1 d D U P A -1
C17 C 0.1599(7) -0.1174(11) 0.7203(10) 0.099(5) Uani 0.5 1 d D U P A -1
C18 C 0.1618(7) -0.1522(13) 0.7835(10) 0.091(4) Uani 0.5 1 d D U P A -1
C19 C 0.2015(7) -0.2107(10) 0.7860(7) 0.080(2) Uani 0.5 1 d D U P A -1
C20 C 0.2254(6) -0.2255(9) 0.8487(6) 0.083(3) Uani 0.5 1 d D U P A -1
C21 C 0.2847(7) -0.2570(11) 0.8433(8) 0.093(4) Uani 0.5 1 d D U P A -1
C22 C 0.3165(7) -0.2440(8) 0.9027(8) 0.070(3) Uani 0.5 1 d D U P A -1
C23 C 0.3027(9) -0.1836(14) 0.9601(10) 0.102(4) Uani 0.5 1 d D U P A -1
C24 C 0.3424(11) -0.1254(16) 0.9928(10) 0.078(4) Uani 0.5 1 d . U P A -1
C25 C 0.3417(9) -0.0282(9) 1.0156(5) 0.084(4) Uani 0.5 1 d . U P A -1
C27 C 0.2772(7) 0.0836(9) 1.0061(6) 0.080(3) Uani 0.5 1 d D U P A -1
C28 C 0.3122(8) 0.1490(8) 0.9881(6) 0.073(3) Uani 0.5 1 d D U P A -1
C29 C 0.2980(9) 0.2159(9) 0.9380(8) 0.089(4) Uani 0.5 1 d D U P A -1
C30 C 0.2497(8) 0.2151(10) 0.9085(8) 0.103(4) Uani 0.5 1 d D U P A -1
C31 C 0.2567(8) 0.2614(10) 0.8353(9) 0.095(4) Uani 0.5 1 d D U P A -1
C32 C 0.2197(7) 0.2325(10) 0.7896(9) 0.080(2) Uani 0.5 1 d D U P A -1
C33 C 0.2392(8) 0.2285(16) 0.7257(9) 0.071(4) Uani 0.5 1 d D U P A -1
C34 C 0.2131(10) 0.1609(14) 0.6682(10) 0.076(4) Uani 0.5 1 d . U P A -1
C35 C 0.1710(8) 0.0951(14) 0.6832(10) 0.092(4) Uani 0.5 1 d . U P A -1
C36 C 0.1745(7) 0.0167(13) 0.6546(8) 0.096(5) Uani 0.5 1 d D U P A -1
C37 C 0.2140(7) -0.0219(8) 0.6197(7) 0.081(4) Uani 0.5 1 d D U P A -1
C38 C 0.2237(7) -0.1111(9) 0.6364(8) 0.077(4) Uani 0.5 1 d D U P A -1
C39 C 0.1991(7) -0.1551(12) 0.6861(8) 0.083(4) Uani 0.5 1 d D U P A -1
C40 C 0.2246(6) -0.2168(12) 0.7241(8) 0.063(4) Uani 0.5 1 d D U P A -1
C41 C 0.2826(6) -0.2369(10) 0.7114(9) 0.073(4) Uani 0.5 1 d D U P A -1
C42 C 0.3134(8) -0.2674(16) 0.7799(10) 0.095(4) Uani 0.5 1 d D U P A -1
C43 C 0.3640(7) -0.2518(10) 0.7858(8) 0.080(4) Uani 0.5 1 d D U P A -1
C44 C 0.3978(6) -0.2262(9) 0.8433(7) 0.067(3) Uani 0.5 1 d D U P A -1
C45 C 0.3753(7) -0.2185(13) 0.9051(12) 0.061(4) Uani 0.5 1 d . U P A -1
C46 C 0.3852(9) -0.1509(14) 0.9599(11) 0.073(4) Uani 0.5 1 d . U P A -1
C47 C 0.4270(6) -0.0925(10) 0.9475(8) 0.077(3) Uani 0.5 1 d . U P A -1
C49 C 0.3839(9) 0.0287(10) 0.9992(7) 0.085(4) Uani 0.5 1 d . U P A -1
C50 C 0.3688(11) 0.1180(14) 0.9875(10) 0.080(4) Uani 0.5 1 d . U P A -1
C51 C 0.3981(10) 0.1697(13) 0.9378(9) 0.077(4) Uani 0.5 1 d . U P A -1
C52 C 0.3586(14) 0.2338(16) 0.9044(15) 0.089(5) Uani 0.5 1 d . U P A -1
C53 C 0.3561(7) 0.2606(10) 0.8385(9) 0.095(4) Uani 0.5 1 d D U P A -1
C54 C 0.3047(7) 0.2730(13) 0.8056(8) 0.092(4) Uani 0.5 1 d D U P A -1
C55 C 0.2931(7) 0.2545(12) 0.7355(8) 0.091(4) Uani 0.5 1 d D U P A -1
C56 C 0.3270(8) 0.2200(13) 0.6900(10) 0.098(4) Uani 0.5 1 d D U P A -1
C57 C 0.3053(9) 0.1567(11) 0.6430(8) 0.074(4) Uani 0.5 1 d . U P A -1
C58 C 0.2542(10) 0.1245(12) 0.6268(7) 0.071(4) Uani 0.5 1 d . U P A -1
C59 C 0.2579(8) 0.0304(9) 0.6031(5) 0.080(3) Uani 0.5 1 d . U P A -1
C60 C 0.3101(6) 0.0108(13) 0.6057(6) 0.090(4) Uani 0.5 1 d D U P A -1
C61 C 0.3194(7) -0.0784(11) 0.6148(10) 0.098(5) Uani 0.5 1 d D U P A -1
C62 C 0.2801(8) -0.1411(12) 0.6292(10) 0.081(4) Uani 0.5 1 d D U P A -1
C63 C 0.3066(6) -0.2020(11) 0.6720(9) 0.081(4) Uani 0.5 1 d D U P A -1
C64 C 0.3604(6) -0.1753(10) 0.6793(7) 0.093(4) Uani 0.5 1 d D U P A -1
C65 C 0.3878(9) -0.2018(17) 0.7384(11) 0.091(5) Uani 0.5 1 d D U P A -1
C66 C 0.4292(7) -0.1429(11) 0.7642(10) 0.085(4) Uani 0.5 1 d D U P A -1
C67 C 0.4355(16) -0.157(2) 0.8370(17) 0.072(5) Uani 0.5 1 d . U P A -1
C68 C 0.4520(7) -0.1024(14) 0.8769(10) 0.076(4) Uani 0.5 1 d D U P A -1
C69 C 0.4642(5) -0.0149(15) 0.8581(8) 0.078(4) Uani 0.5 1 d . U P A -1
C70 C 0.4508(6) 0.0488(12) 0.9091(9) 0.077(3) Uani 0.5 1 d . U P A -1
C71 C 0.4353(8) 0.1351(13) 0.8969(9) 0.082(4) Uani 0.5 1 d . U P A -1
C72 C 0.4333(18) 0.170(2) 0.8249(16) 0.071(5) Uani 0.5 1 d . U P A -1
C73 C 0.3932(7) 0.2258(11) 0.7923(8) 0.081(4) Uani 0.5 1 d D U P A -1
C74 C 0.3790(8) 0.2044(14) 0.7218(8) 0.080(4) Uani 0.5 1 d D U P A -1
C75 C 0.4081(7) 0.1236(12) 0.7150(7) 0.082(3) Uani 0.5 1 d D U P A -1
C76 C 0.3892(7) 0.0569(12) 0.6656(9) 0.091(4) Uani 0.5 1 d D U P A -1
C77 C 0.3416(7) 0.0800(13) 0.6286(8) 0.081(4) Uani 0.5 1 d D U P A -1
C78 C 0.4045(6) -0.0273(9) 0.6835(8) 0.082(4) Uani 0.5 1 d D U P A -1
C79 C 0.3685(7) -0.0960(11) 0.6494(9) 0.103(4) Uani 0.5 1 d D U P A -1
C80 C 0.4360(6) -0.0616(8) 0.7368(7) 0.073(3) Uani 0.5 1 d D U P A -1
C82 C 0.4441(6) 0.0949(12) 0.7758(8) 0.069(3) Uani 0.5 1 d . U P A -1
C83 C 0.27357(17) 0.1370(3) 0.4369(2) 0.0370(9) Uani 1 1 d . . . B 2
H83A H 0.289061 0.168412 0.477025 0.055 Uiso 1 1 calc R U . B 2
H83B H 0.253874 0.084923 0.450988 0.055 Uiso 1 1 calc R U . B 2
H83C H 0.249349 0.176973 0.410450 0.055 Uiso 1 1 calc R U . B 2
N3 N 0.53575(17) 0.000000 0.6574(2) 0.0197(8) Uani 1 2 d S T P B 2
N2 N 0.47980(11) 0.13027(18) 0.58356(14) 0.0188(6) Uani 1 1 d . . . B 2
N1 N 0.42393(16) 0.000000 0.5099(2) 0.0176(7) Uani 1 2 d S T P B 2
Ni Ni 0.48078(2) 0.000000 0.58233(3) 0.01625(19) Uani 1 2 d S T P B 2
C84 C 0.31773(15) 0.1072(2) 0.39383(18) 0.0260(7) Uani 1 1 d . . . B 2
H84A H 0.301843 0.077304 0.352647 0.031 Uiso 1 1 calc R U . B 2
H84B H 0.337346 0.160110 0.379437 0.031 Uiso 1 1 calc R U . B 2
C85 C 0.35583(14) 0.0450(2) 0.43128(17) 0.0213(7) Uani 1 1 d . . . B 2
C86 C 0.39794(14) 0.0724(2) 0.48010(16) 0.0197(6) Uani 1 1 d . . . B 2
C87 C 0.40963(14) 0.1594(2) 0.49496(17) 0.0210(6) Uani 1 1 d . . . B 2
H87 H 0.390319 0.203953 0.469582 0.025 Uiso 1 1 calc R U . B 2
C88 C 0.44741(14) 0.1865(2) 0.54410(17) 0.0203(6) Uani 1 1 d . . . B 2
C89 C 0.45757(15) 0.2783(2) 0.56161(19) 0.0248(7) Uani 1 1 d . . . B 2
C90 C 0.42766(16) 0.3553(2) 0.5285(2) 0.0322(9) Uani 1 1 d . . . B 2
H90A H 0.424041 0.345570 0.478978 0.039 Uiso 1 1 calc R U . B 2
H90B H 0.448504 0.410378 0.537284 0.039 Uiso 1 1 calc R U . B 2
C91 C 0.37243(18) 0.3678(3) 0.5537(3) 0.0403(10) Uani 1 1 d . . . B 2
H91A H 0.375721 0.378732 0.602540 0.061 Uiso 1 1 calc R U . B 2
H91B H 0.351227 0.314035 0.544114 0.061 Uiso 1 1 calc R U . B 2
H91C H 0.354921 0.418672 0.530515 0.061 Uiso 1 1 calc R U . B 2
C92 C 0.49613(15) 0.2785(2) 0.61246(19) 0.0254(7) Uani 1 1 d . . . B 2
C93 C 0.52025(16) 0.3555(2) 0.6517(2) 0.0321(9) Uani 1 1 d . . . B 2
H93A H 0.513491 0.410642 0.625245 0.039 Uiso 1 1 calc R U . B 2
H93B H 0.559206 0.346881 0.658049 0.039 Uiso 1 1 calc R U . B 2
C94 C 0.4983(2) 0.3666(3) 0.7211(2) 0.0428(11) Uani 1 1 d . . . B 2
H94A H 0.514468 0.418979 0.743746 0.064 Uiso 1 1 calc R U . B 2
H94B H 0.506672 0.313619 0.748604 0.064 Uiso 1 1 calc R U . B 2
H94C H 0.459652 0.374445 0.715292 0.064 Uiso 1 1 calc R U . B 2
C95 C 0.51002(14) 0.1863(2) 0.62563(18) 0.0214(7) Uani 1 1 d . . . B 2
C96 C 0.54794(14) 0.1597(2) 0.67455(17) 0.0221(7) Uani 1 1 d . . . B 2
H96 H 0.567775 0.204395 0.699121 0.027 Uiso 1 1 calc R U . B 2
C97 C 0.55906(14) 0.0724(2) 0.69029(17) 0.0212(7) Uani 1 1 d . . . B 2
C98 C 0.59616(15) 0.0450(2) 0.74530(18) 0.0248(7) Uani 1 1 d . . . B 2
C99 C 0.62524(16) 0.1076(3) 0.7937(2) 0.0299(8) Uani 1 1 d . . . B 2
H99A H 0.640696 0.156180 0.767754 0.036 Uiso 1 1 calc R U . B 2
H99B H 0.654927 0.075376 0.818368 0.036 Uiso 1 1 calc R U . B 2
C100 C 0.59016(18) 0.1480(3) 0.8447(2) 0.0359(9) Uani 1 1 d . . . B 2
H10A H 0.611406 0.187938 0.874973 0.054 Uiso 1 1 calc R U . B 2
H10B H 0.575230 0.100408 0.871203 0.054 Uiso 1 1 calc R U . B 2
H10C H 0.561238 0.181541 0.820719 0.054 Uiso 1 1 calc R U . B 2
C101 C 0.4470(5) 0.6323(11) 1.0037(10) 0.197(9) Uani 1 1 d . . . C 2
H10D H 0.409319 0.635440 1.002853 0.236 Uiso 1 1 calc R U . C 2
C102 C 0.4724(5) 0.6261(8) 0.9353(9) 0.144(5) Uani 1 1 d . . . C 2
H10E H 0.451759 0.617513 0.893770 0.173 Uiso 1 1 calc R U . C 2
C103 C 0.5263(4) 0.6336(7) 0.9384(7) 0.116(4) Uani 1 1 d . . . C 2
H103 H 0.544097 0.639773 0.898132 0.139 Uiso 1 1 calc R U . C 2
C104 C 0.2886(3) 0.500000 0.8318(3) 0.0476(16) Uani 1 2 d S T P D 2
H104 H 0.263745 0.500000 0.865454 0.057 Uiso 1 2 calc R U P D 2
C105 C 0.2713(3) 0.500000 0.7637(3) 0.0397(14) Uani 1 2 d S T P D 2
H105 H 0.234305 0.500000 0.750523 0.048 Uiso 1 2 calc R U P D 2
C106 C 0.3073(3) 0.500000 0.7151(3) 0.0368(13) Uani 1 2 d S T P D 2
H106 H 0.295130 0.500000 0.668539 0.044 Uiso 1 2 calc R U P D 2
C107 C 0.3608(3) 0.500000 0.7336(3) 0.0395(13) Uani 1 2 d S T P D 2
H107 H 0.385761 0.500000 0.700078 0.047 Uiso 1 2 calc R U P D 2
C108 C 0.3782(3) 0.500000 0.8012(4) 0.060(2) Uani 1 2 d S T P D 2
H108 H 0.415248 0.500000 0.814137 0.072 Uiso 1 2 calc R U P D 2
C109 C 0.3425(4) 0.500000 0.8498(4) 0.064(2) Uani 1 2 d S T P D 2
H109 H 0.354975 0.500000 0.896292 0.077 Uiso 1 2 calc R U P D 2
Eu1 Eu 0.25230(10) 0.0242(2) 0.86165(12) 0.1155(14) Uani 0.2326 1 d . . P A .
Eu2 Eu 0.32588(7) -0.09533(11) 0.79232(10) 0.0599(5) Uani 0.1818 1 d . . P . .
Eu3 Eu 0.28292(16) 0.000000 0.89286(15) 0.0983(16) Uani 0.1711 2 d S T P A .

loop_
_atom_site_aniso_label
_atom_site_aniso_U_11
_atom_site_aniso_U_22
_atom_site_aniso_U_33
_atom_site_aniso_U_23
_atom_site_aniso_U_13
_atom_site_aniso_U_12
C3 0.059(6) 0.116(8) 0.158(9) 0.000 0.028(7) 0.000
C9 0.136(9) 0.156(9) 0.084(7) 0.000 0.067(7) 0.000
C26 0.170(9) 0.083(6) 0.040(4) 0.000 0.038(5) 0.000
C48 0.092(7) 0.092(6) 0.080(6) 0.000 -0.048(5) 0.000
C81 0.059(5) 0.105(7) 0.082(6) 0.000 0.022(4) 0.000
C1 0.099(9) 0.133(10) 0.114(9) 0.005(7) 0.074(7) -0.018(7)
C2 0.074(8) 0.111(9) 0.133(10) 0.006(7) 0.063(8) 0.009(6)
C4 0.071(8) 0.105(8) 0.142(9) 0.018(8) 0.038(8) -0.025(7)
C5 0.096(9) 0.115(9) 0.129(10) 0.014(8) 0.071(8) -0.028(8)
C6 0.117(9) 0.071(8) 0.088(8) 0.015(7) 0.066(7) -0.025(7)
C7 0.147(10) 0.100(8) 0.085(8) 0.045(7) 0.042(8) -0.009(8)
C8 0.149(10) 0.097(9) 0.050(7) 0.016(6) 0.059(7) 0.002(8)
C10 0.141(9) 0.100(8) 0.056(7) -0.019(6) 0.068(6) 0.021(8)
C11 0.135(9) 0.099(9) 0.074(8) -0.035(7) 0.036(8) 0.056(8)
C12 0.091(8) 0.105(8) 0.095(8) -0.002(7) 0.054(7) 0.050(7)
C13 0.064(7) 0.069(7) 0.087(7) 0.011(6) 0.024(6) 0.059(6)
C14 0.052(6) 0.101(8) 0.099(8) 0.005(8) -0.011(7) 0.042(6)
C15 0.034(5) 0.108(9) 0.142(9) -0.020(7) -0.009(7) 0.019(5)
C16 0.055(7) 0.107(9) 0.129(9) -0.029(7) -0.029(7) -0.004(6)
C17 0.066(8) 0.099(8) 0.128(10) -0.038(9) -0.005(8) -0.037(7)
C18 0.070(8) 0.070(8) 0.135(10) -0.009(8) 0.016(8) -0.036(7)
C19 0.102(7) 0.038(5) 0.103(5) 0.003(4) 0.018(5) 0.013(4)
C20 0.127(8) 0.051(6) 0.072(6) 0.016(5) 0.016(7) -0.050(6)
C21 0.116(8) 0.056(7) 0.105(8) 0.028(6) -0.006(8) -0.044(7)
C22 0.103(8) 0.038(5) 0.069(7) 0.020(5) 0.004(6) -0.010(6)
C23 0.146(9) 0.081(9) 0.083(9) 0.042(7) 0.029(8) 0.003(8)
C24 0.127(10) 0.063(7) 0.043(6) 0.025(6) -0.006(8) 0.000(8)
C25 0.146(9) 0.082(7) 0.021(4) 0.011(4) -0.008(6) 0.007(6)
C27 0.167(9) 0.057(6) 0.023(4) -0.013(4) 0.040(6) 0.016(7)
C28 0.162(9) 0.036(5) 0.020(4) -0.014(4) 0.005(6) 0.030(6)
C29 0.188(10) 0.036(6) 0.042(6) -0.017(5) 0.000(7) 0.043(7)
C30 0.169(10) 0.064(7) 0.079(7) -0.035(6) 0.022(8) 0.047(7)
C31 0.138(10) 0.029(5) 0.122(8) 0.010(6) 0.034(8) 0.036(7)
C32 0.102(7) 0.038(5) 0.103(5) 0.003(4) 0.018(5) 0.013(4)
C33 0.107(10) 0.039(6) 0.068(7) 0.017(6) 0.006(7) 0.013(7)
C34 0.093(9) 0.056(7) 0.075(7) 0.031(6) -0.022(7) 0.004(7)
C35 0.084(8) 0.086(8) 0.098(8) 0.007(7) -0.050(7) 0.020(7)
C36 0.088(8) 0.098(10) 0.092(7) -0.004(7) -0.061(6) 0.004(7)
C37 0.109(8) 0.076(8) 0.052(5) -0.004(5) -0.041(6) -0.021(6)
C38 0.102(8) 0.058(6) 0.065(7) -0.022(6) -0.038(7) -0.027(6)
C39 0.071(8) 0.070(8) 0.105(9) -0.044(7) -0.013(7) -0.033(6)
C40 0.074(7) 0.037(7) 0.078(7) -0.021(5) 0.014(6) -0.037(6)
C41 0.083(8) 0.036(6) 0.098(9) -0.035(6) -0.007(7) -0.015(5)
C42 0.120(9) 0.045(7) 0.115(9) -0.009(8) -0.025(8) -0.003(7)
C43 0.108(8) 0.046(6) 0.084(8) -0.019(6) -0.012(7) 0.034(6)
C44 0.077(7) 0.051(6) 0.070(6) 0.005(5) -0.008(6) 0.027(5)
C45 0.085(8) 0.033(6) 0.062(6) 0.010(6) -0.008(6) 0.013(6)
C46 0.103(9) 0.056(7) 0.057(8) 0.020(6) -0.019(7) 0.008(7)
C47 0.082(7) 0.068(6) 0.075(7) 0.023(6) -0.040(6) 0.005(6)
C49 0.128(9) 0.081(7) 0.040(5) -0.001(5) -0.037(6) 0.005(6)
C50 0.147(10) 0.055(7) 0.032(6) -0.009(5) -0.025(7) -0.011(8)
C51 0.122(9) 0.053(7) 0.053(7) -0.026(6) -0.016(7) -0.011(7)
C52 0.157(11) 0.044(7) 0.064(7) -0.027(6) 0.000(9) -0.005(8)
C53 0.149(10) 0.043(6) 0.092(8) -0.014(6) -0.003(8) -0.009(7)
C54 0.154(10) 0.024(5) 0.096(8) 0.011(7) -0.002(8) 0.003(7)
C55 0.165(10) 0.034(6) 0.071(8) 0.004(6) -0.002(8) 0.002(7)
C56 0.146(10) 0.066(7) 0.083(8) 0.022(7) 0.006(8) -0.024(8)
C57 0.133(9) 0.051(6) 0.038(6) 0.012(5) 0.004(7) -0.029(7)
C58 0.115(9) 0.069(7) 0.026(5) 0.026(5) -0.012(7) -0.010(7)
C59 0.132(8) 0.084(7) 0.022(4) 0.002(4) -0.003(5) -0.024(6)
C60 0.136(8) 0.081(8) 0.058(5) 0.002(7) 0.041(6) -0.028(8)
C61 0.138(10) 0.087(8) 0.071(8) -0.031(7) 0.031(8) -0.006(8)
C62 0.110(9) 0.072(8) 0.061(8) -0.046(6) 0.003(8) -0.008(8)
C63 0.100(8) 0.067(8) 0.076(8) -0.052(7) -0.006(7) 0.007(7)
C64 0.099(8) 0.105(8) 0.080(7) -0.045(7) 0.043(6) 0.016(7)
C65 0.100(9) 0.078(8) 0.096(9) -0.033(8) 0.006(8) 0.037(7)
C66 0.078(8) 0.082(8) 0.096(9) 0.005(7) 0.018(7) 0.038(6)
C67 0.060(7) 0.071(9) 0.085(10) 0.013(8) 0.002(8) 0.035(7)
C68 0.060(7) 0.075(8) 0.092(8) 0.023(7) -0.003(6) 0.019(6)
C69 0.042(5) 0.091(10) 0.098(7) 0.005(7) -0.005(5) 0.009(6)
C70 0.057(6) 0.089(7) 0.079(7) -0.015(7) -0.038(6) -0.013(6)
C71 0.082(8) 0.089(8) 0.070(7) -0.026(7) -0.019(6) -0.029(7)
C72 0.076(8) 0.069(9) 0.068(9) 0.000(7) 0.010(7) -0.035(7)
C73 0.114(9) 0.053(7) 0.076(8) -0.001(6) 0.010(7) -0.037(6)
C74 0.117(9) 0.063(6) 0.057(7) 0.030(6) -0.008(6) -0.061(7)
C75 0.099(8) 0.102(8) 0.047(5) -0.002(6) 0.029(5) -0.062(7)
C76 0.110(9) 0.109(9) 0.062(7) 0.010(7) 0.056(7) -0.013(8)
C77 0.098(9) 0.103(8) 0.045(7) 0.017(6) 0.030(7) -0.031(7)
C78 0.087(8) 0.096(9) 0.073(7) -0.002(6) 0.061(6) 0.031(6)
C79 0.114(9) 0.122(9) 0.078(8) -0.038(7) 0.039(8) 0.023(8)
C80 0.075(7) 0.070(7) 0.079(7) 0.009(6) 0.042(6) 0.028(6)
C82 0.062(7) 0.077(7) 0.070(6) 0.007(6) 0.024(5) -0.029(6)
C83 0.030(2) 0.044(2) 0.036(2) 0.0113(18) 0.0019(16) 0.0128(17)
N3 0.026(2) 0.0126(17) 0.0197(18) 0.000 -0.0009(15) 0.000
N2 0.0200(14) 0.0141(13) 0.0217(13) 0.0009(10) -0.0018(10) 0.0003(9)
N1 0.021(2) 0.0115(17) 0.0202(18) 0.000 0.0010(14) 0.000
Ni 0.0197(3) 0.0099(3) 0.0188(3) 0.000 -0.0007(2) 0.000
C84 0.0267(18) 0.0260(17) 0.0245(17) 0.0034(13) -0.0039(13) 0.0034(13)
C85 0.0200(18) 0.0220(17) 0.0213(15) 0.0009(13) -0.0013(12) 0.0013(12)
C86 0.0212(16) 0.0172(15) 0.0202(15) 0.0018(12) -0.0009(12) 0.0028(11)
C87 0.0244(17) 0.0155(14) 0.0227(15) 0.0037(12) -0.0004(12) 0.0034(12)
C88 0.0235(17) 0.0121(14) 0.0253(16) 0.0021(12) 0.0013(12) 0.0025(11)
C89 0.0268(18) 0.0133(15) 0.0339(18) 0.0008(13) 0.0002(14) 0.0002(12)
C90 0.032(2) 0.0153(16) 0.048(2) 0.0031(15) -0.0048(17) 0.0027(13)
C91 0.035(2) 0.0241(19) 0.062(3) -0.0016(18) 0.0018(19) 0.0123(16)
C92 0.0265(18) 0.0140(15) 0.0353(19) 0.0002(13) 0.0006(14) 0.0011(12)
C93 0.033(2) 0.0146(16) 0.047(2) -0.0035(15) -0.0062(17) -0.0035(13)
C94 0.050(3) 0.026(2) 0.051(3) -0.0188(18) -0.004(2) 0.0008(17)
C95 0.0247(17) 0.0124(14) 0.0272(16) -0.0024(12) 0.0014(13) -0.0027(11)
C96 0.0273(18) 0.0144(14) 0.0243(16) -0.0022(12) -0.0009(13) -0.0031(12)
C97 0.0230(17) 0.0179(16) 0.0221(15) -0.0012(12) -0.0021(12) -0.0028(12)
C98 0.0244(19) 0.0246(18) 0.0248(17) 0.0003(14) -0.0024(13) -0.0001(13)
C99 0.032(2) 0.0249(18) 0.0308(19) -0.0024(14) -0.0097(15) -0.0030(14)
C100 0.048(2) 0.033(2) 0.0257(18) -0.0050(15) -0.0065(16) -0.0045(17)
C101 0.078(7) 0.238(17) 0.283(19) 0.198(16) 0.069(10) 0.056(8)
C102 0.092(8) 0.095(7) 0.239(16) 0.054(9) -0.025(9) 0.001(6)
C103 0.057(5) 0.128(9) 0.165(10) -0.071(8) 0.022(5) -0.005(5)
C104 0.058(4) 0.060(4) 0.027(3) 0.000 0.013(3) 0.000
C105 0.042(4) 0.045(3) 0.033(3) 0.000 0.004(2) 0.000
C106 0.047(4) 0.037(3) 0.026(3) 0.000 -0.002(2) 0.000
C107 0.044(4) 0.042(3) 0.033(3) 0.000 0.007(2) 0.000
C108 0.042(4) 0.095(7) 0.041(4) 0.000 -0.007(3) 0.000
C109 0.070(6) 0.097(7) 0.023(3) 0.000 -0.007(3) 0.000
Eu1 0.0881(14) 0.162(4) 0.1058(15) -0.0553(18) 0.0668(12) -0.0056(13)
Eu2 0.0578(10) 0.0451(8) 0.0778(11) -0.0183(8) 0.0110(8) 0.0146(7)
Eu3 0.055(2) 0.211(5) 0.0312(13) 0.000 0.0179(12) 0.000

loop_
_atom_type_symbol
_atom_type_description
_atom_type_scat_dispersion_real
_atom_type_scat_dispersion_imag
_atom_type_scat_source
C C 0.0027 0.0014 'International Tables Vol C Tables 4.2.6.8 and 6.1.1.4'
H H 0.0000 0.0000 'International Tables Vol C Tables 4.2.6.8 and 6.1.1.4'
N N 0.0053 0.0028 'International Tables Vol C Tables 4.2.6.8 and 6.1.1.4'
Ni Ni 0.3436 0.9622 'International Tables Vol C Tables 4.2.6.8 and 6.1.1.4'
Eu Eu -0.1666 3.2045 'International Tables Vol C Tables 4.2.6.8 and 6.1.1.4'

loop_
_geom_angle_atom_site_label_1
_geom_angle_atom_site_label_2
_geom_angle_atom_site_label_3
_geom_angle
_geom_angle_site_symmetry_1
_geom_angle_site_symmetry_3
C15 C3 C4 114.3(13) . .
C15 C3 C2 128.7(12) . .
C4 C3 C2 105.4(11) . .
C15 C3 Eu1 94.2(9) . .
C4 C3 Eu1 85.0(9) . .
C2 C3 Eu1 57.6(8) . .
C15 C3 Eu1 98.3(9) . 6
C4 C3 Eu1 71.6(8) . 6
C2 C3 Eu1 64.5(8) . 6
Eu1 C3 Eu1 13.51(13) . 6
C1 C9 C8 117.8(14) . .
C1 C9 C10 120.7(17) . .
C8 C9 C10 113(2) . .
C1 C9 Eu1 77.9(10) . .
C8 C9 Eu1 90.0(10) . .
C10 C9 Eu1 73.1(7) . .
C1 C9 Eu1 72.7(9) . 6
C8 C9 Eu1 79.8(9) . 6
C10 C9 Eu1 88.3(8) . 6
Eu1 C9 Eu1 15.88(15) . 6
C1 C9 Eu3 94.9(10) . .
C8 C9 Eu3 69.3(10) . .
C10 C9 Eu3 75.6(8) . .
Eu1 C9 Eu3 22.25(13) . .
Eu1 C9 Eu3 22.24(13) 6 .
C27 C26 C25 121.8(14) . .
C27 C26 C8 106.4(18) . .
C25 C26 C8 122.3(11) . .
C27 C26 Eu3 78.5(6) . .
C25 C26 Eu3 87.3(6) . .
C8 C26 Eu3 72.4(8) . .
C27 C26 Eu1 69.1(7) . .
C25 C26 Eu1 101.6(6) . .
C8 C26 Eu1 66.4(8) . .
Eu3 C26 Eu1 14.49(15) . .
C27 C26 Eu1 81.8(7) . 6
C25 C26 Eu1 97.5(6) . 6
C8 C26 Eu1 58.1(8) . 6
Eu3 C26 Eu1 14.49(15) . 6
Eu1 C26 Eu1 12.97(12) . 6
C49 C48 C47 114.5(13) . .
C49 C48 C70 125.6(10) . .
C47 C48 C70 108.3(14) . .
C69 C81 C82 113.7(13) . .
C69 C81 C80 129.4(11) . .
C82 C81 C80 110.4(12) . .
C9 C1 C5 127.8(17) . .
C9 C1 C2 113.0(15) . .
C5 C1 C2 110.0(12) . .
C9 C1 Eu1 74.9(10) . .
C5 C1 Eu1 91.5(10) . .
C2 C1 Eu1 72.7(10) . .
C9 C1 Eu3 60.8(10) . .
C5 C1 Eu3 90.8(11) . .
C2 C1 Eu3 91.1(11) . .
Eu1 C1 Eu3 19.40(15) . .
C3 C2 C1 106.8(11) . .
C3 C2 C12 109.0(15) . .
C1 C2 C12 135.1(19) . .
C3 C2 Eu1 95.6(9) . .
C1 C2 Eu1 76.2(10) . .
C12 C2 Eu1 74.4(10) . .
C5 C4 C3 112.0(12) . .
C5 C4 C18 110.0(15) . .
C3 C4 C18 125.3(15) . .
C1 C5 C4 105.3(13) . .
C1 C5 C6 121.7(17) . .
C4 C5 C6 122.2(16) . .
C1 C5 Eu1 61.6(9) . .
C4 C5 Eu1 87.8(10) . .
C6 C5 Eu1 86.9(12) . .
C7 C6 C20 125.6(16) . .
C7 C6 C5 108.8(16) . .
C20 C6 C5 116.9(18) . .
C7 C6 Eu3 58.4(10) . .
C20 C6 Eu3 100.6(11) . .
C5 C6 Eu3 81.1(12) . .
C6 C7 C23 113.2(17) . .
C6 C7 C8 122(2) . .
C23 C7 C8 120(2) . .
C6 C7 Eu3 94.7(12) . .
C23 C7 Eu3 88.9(11) . .
C8 C7 Eu3 65.1(9) . .
C6 C7 Eu1 80.3(11) . .
C23 C7 Eu1 103.1(10) . .
C8 C7 Eu1 66.2(9) . .
Eu3 C7 Eu1 17.22(14) . .
C9 C8 C7 122(2) . .
C9 C8 C26 105.3(18) . .
C7 C8 C26 121(2) . .
C9 C8 Eu3 80.3(10) . .
C7 C8 Eu3 82.7(10) . .
C26 C8 Eu3 71.6(8) . .
C9 C8 Eu1 62.7(9) . .
C7 C8 Eu1 86.7(10) . .
C26 C8 Eu1 85.0(9) . .
Eu3 C8 Eu1 19.22(19) . .
C9 C10 C11 128.9(19) . .
C9 C10 C27 104.7(17) . .
C11 C10 C27 116.7(16) . .
C9 C10 Eu1 76.1(8) . .
C11 C10 Eu1 74.7(11) . .
C27 C10 Eu1 91.0(7) . .
C9 C10 Eu3 74.0(8) . .
C11 C10 Eu3 92.2(11) . .
C27 C10 Eu3 70.6(7) . .
Eu1 C10 Eu3 22.28(14) . .
C30 C11 C10 121.9(18) . .
C30 C11 C12 115.0(17) . .
C10 C11 C12 114.5(19) . .
C30 C11 Eu1 92.7(12) . .
C10 C11 Eu1 74.0(10) . .
C12 C11 Eu1 73.6(11) . .
C30 C11 Eu3 89.8(11) . .
C10 C11 Eu3 60.5(9) . .
C12 C11 Eu3 91.5(12) . .
Eu1 C11 Eu3 18.61(17) . .
C13 C12 C2 128(2) . .
C13 C12 C11 119(2) . .
C2 C12 C11 106.0(18) . .
C13 C12 Eu1 96.3(10) . .
C2 C12 Eu1 74.2(10) . .
C11 C12 Eu1 72.2(11) . .
C12 C13 C14 116(2) . .
C12 C13 C32 126(2) . .
C14 C13 C32 109.5(14) . .
C12 C13 Eu1 59.9(9) . .
C14 C13 Eu1 92.6(9) . .
C32 C13 Eu1 92.3(8) . .
C15 C14 C13 120.9(19) . .
C15 C14 C35 96.8(19) . .
C13 C14 C35 134(2) . .
C3 C15 C14 116.1(17) . .
C3 C15 C16 125.7(15) . .
C14 C15 C16 110.0(19) . .
C17 C16 C36 122.9(16) . .
C17 C16 C15 114.9(17) . .
C36 C16 C15 112.1(15) . .
C18 C17 C16 125.5(18) . .
C18 C17 C39 108.8(12) . .
C16 C17 C39 115.4(16) . .
C19 C18 C17 105.2(12) . .
C19 C18 C4 132.9(18) . .
C17 C18 C4 113.3(16) . .
C18 C19 C20 115.0(15) . .
C18 C19 C40 112.0(11) . .
C20 C19 C40 127.2(14) . .
C19 C20 C6 122.4(16) . .
C19 C20 C21 110.1(11) . .
C6 C20 C21 119.4(13) . .
C22 C21 C42 116.1(15) . .
C22 C21 C20 112.9(14) . .
C42 C21 C20 127.2(13) . .
C22 C21 Eu2 88.8(9) . .
C42 C21 Eu2 65.3(10) . .
C20 C21 Eu2 98.1(8) . .
C21 C22 C23 124.7(16) . .
C21 C22 C45 123.9(16) . .
C23 C22 C45 96.1(14) . .
C21 C22 Eu2 65.1(8) . .
C23 C22 Eu2 97.5(9) . .
C45 C22 Eu2 73.7(9) . .
C24 C23 C7 110.4(19) . .
C24 C23 C22 120.4(17) . .
C7 C23 C22 121.8(18) . .
C24 C23 Eu3 74.7(11) . .
C7 C23 Eu3 62.7(9) . .
C22 C23 Eu3 104.5(9) . .
C46 C24 C23 99(2) . .
C46 C24 C25 116(2) . .
C23 C24 C25 133(2) . .
C46 C24 Eu3 103.4(11) . .
C23 C24 Eu3 78.0(11) . .
C25 C24 Eu3 65.4(8) . .
C26 C25 C49 123.3(12) . .
C26 C25 C24 110.4(17) . .
C49 C25 C24 118.8(16) . .
C26 C25 Eu3 63.8(7) . .
C49 C25 Eu3 93.8(7) . .
C24 C25 Eu3 84.5(9) . .
C26 C27 C28 123.8(15) . .
C26 C27 C10 110.6(16) . .
C28 C27 C10 117.2(13) . .
C26 C27 Eu3 71.3(6) . .
C28 C27 Eu3 92.5(7) . .
C10 C27 Eu3 76.5(7) . .
C26 C27 Eu1 86.6(7) . .
C28 C27 Eu1 93.2(7) . .
C10 C27 Eu1 59.4(6) . .
Eu3 C27 Eu1 19.01(13) . .
C27 C28 C29 123.0(16) . .
C27 C28 C50 114.0(15) . .
C29 C28 C50 113.3(16) . .
C27 C28 Eu3 59.9(6) . .
C29 C28 Eu3 93.0(8) . .
C50 C28 Eu3 87.2(9) . .
C30 C29 C28 118.3(17) . .
C30 C29 C52 130.3(17) . .
C28 C29 C52 101.2(15) . .
C29 C30 C11 122.8(17) . .
C29 C30 C31 103.4(16) . .
C11 C30 C31 128.6(17) . .
C29 C30 Eu1 96.0(9) . .
C11 C30 Eu1 59.7(10) . .
C31 C30 Eu1 97.2(8) . .
C32 C31 C54 110.0(12) . .
C32 C31 C30 110.5(15) . .
C54 C31 C30 125.7(16) . .
C31 C32 C33 111.0(12) . .
C31 C32 C13 120.2(15) . .
C33 C32 C13 121.7(15) . .
C32 C33 C55 105.3(11) . .
C32 C33 C34 120.8(16) . .
C55 C33 C34 127.0(17) . .
C58 C34 C35 113.8(19) . .
C58 C34 C33 110.9(17) . .
C35 C34 C33 121.9(17) . .
C36 C35 C34 116(2) . .
C36 C35 C14 124(2) . .
C34 C35 C14 111.3(17) . .
C35 C36 C37 131.8(18) . .
C35 C36 C16 96.4(17) . .
C37 C36 C16 121.5(15) . .
C36 C37 C38 113.8(14) . .
C36 C37 C59 119.3(13) . .
C38 C37 C59 117.5(15) . .
C39 C38 C37 123.5(16) . .
C39 C38 C62 113.8(15) . .
C37 C38 C62 114.4(15) . .
C40 C39 C17 110.3(11) . .
C40 C39 C38 121.2(15) . .
C17 C39 C38 122.6(16) . .
C39 C40 C19 103.5(11) . .
C39 C40 C41 118.1(14) . .
C19 C40 C41 128.6(14) . .
C63 C41 C40 125.4(17) . .
C63 C41 C42 117.7(16) . .
C40 C41 C42 109.2(13) . .
C63 C41 Eu2 80.9(9) . .
C40 C41 Eu2 95.1(9) . .
C42 C41 Eu2 65.7(10) . .
C43 C42 C21 116.0(17) . .
C43 C42 C41 116.3(17) . .
C21 C42 C41 116.8(14) . .
C43 C42 Eu2 72.6(12) . .
C21 C42 Eu2 83.1(11) . .
C41 C42 Eu2 80.9(10) . .
C42 C43 C65 120.9(18) . .
C42 C43 C44 130.4(18) . .
C65 C43 C44 97.7(16) . .
C42 C43 Eu2 78.4(12) . .
C65 C43 Eu2 73.5(14) . .
C44 C43 Eu2 85.1(8) . .
C45 C44 C67 109.8(18) . .
C45 C44 C43 117.9(16) . .
C67 C44 C43 119(2) . .
C45 C44 Eu2 87.9(9) . .
C67 C44 Eu2 82.9(15) . .
C43 C44 Eu2 64.6(7) . .
C44 C45 C46 129.7(18) . .
C44 C45 C22 114.3(17) . .
C46 C45 C22 107.5(18) . .
C44 C45 Eu2 65.4(9) . .
C46 C45 Eu2 98.9(11) . .
C22 C45 Eu2 78.0(9) . .
C24 C46 C47 123(2) . .
C24 C46 C45 117(2) . .
C47 C46 C45 112(2) . .
C46 C47 C48 124.1(18) . .
C46 C47 C68 116.6(18) . .
C48 C47 C68 107.2(15) . .
C50 C49 C48 114.9(18) . .
C50 C49 C25 114.4(19) . .
C48 C49 C25 123.6(12) . .
C50 C49 Eu3 80.2(10) . .
C48 C49 Eu3 104.2(7) . .
C25 C49 Eu3 60.0(7) . .
C49 C50 C51 117(2) . .
C49 C50 C28 123(2) . .
C51 C50 C28 111.3(18) . .
C71 C51 C50 126(2) . .
C71 C51 C52 116(2) . .
C50 C51 C52 106(2) . .
C53 C52 C51 126(2) . .
C53 C52 C29 116(2) . .
C51 C52 C29 108(2) . .
C52 C53 C54 117(2) . .
C52 C53 C73 120.8(19) . .
C54 C53 C73 111.5(14) . .
C31 C54 C53 125.6(16) . .
C31 C54 C55 105.5(11) . .
C53 C54 C55 122.3(15) . .
C56 C55 C33 116.1(16) . .
C56 C55 C54 128.0(16) . .
C33 C55 C54 108.1(11) . .
C55 C56 C57 116.9(17) . .
C55 C56 C74 111.4(16) . .
C57 C56 C74 118.5(17) . .
C58 C57 C56 134(2) . .
C58 C57 C77 104.8(15) . .
C56 C57 C77 115.3(17) . .
C57 C58 C34 114.9(16) . .
C57 C58 C59 108.8(19) . .
C34 C58 C59 126.0(17) . .
C60 C59 C37 130.4(14) . .
C60 C59 C58 106.2(15) . .
C37 C59 C58 112.6(15) . .
C59 C60 C77 112.9(16) . .
C59 C60 C61 112.1(14) . .
C77 C60 C61 127.7(15) . .
C60 C61 C79 112.7(14) . .
C60 C61 C62 124.3(17) . .
C79 C61 C62 112.7(12) . .
C63 C62 C61 104.6(12) . .
C63 C62 C38 123.6(16) . .
C61 C62 C38 120.1(16) . .
C41 C63 C62 117.6(17) . .
C41 C63 C64 127.7(17) . .
C62 C63 C64 106.8(12) . .
C41 C63 Eu2 75.9(10) . .
C62 C63 Eu2 100.4(10) . .
C64 C63 Eu2 69.9(7) . .
C79 C64 C65 123.1(15) . .
C79 C64 C63 112.5(12) . .
C65 C64 C63 115.0(16) . .
C79 C64 Eu2 92.3(10) . .
C65 C64 Eu2 66.5(13) . .
C63 C64 Eu2 81.1(8) . .
C64 C65 C43 121.6(18) . .
C64 C65 C66 115.5(17) . .
C43 C65 C66 115.9(17) . .
C64 C65 Eu2 83.7(13) . .
C43 C65 Eu2 75.0(13) . .
C66 C65 Eu2 85.1(14) . .
C80 C66 C65 121.6(16) . .
C80 C66 C67 122(2) . .
C65 C66 C67 106(2) . .
C80 C66 Eu2 89.9(9) . .
C65 C66 Eu2 64.2(13) . .
C67 C66 Eu2 82.7(17) . .
C68 C67 C44 130(3) . .
C68 C67 C66 124(3) . .
C44 C67 C66 100(2) . .
C68 C67 Eu2 104(2) . .
C44 C67 Eu2 69.0(15) . .
C66 C67 Eu2 68.4(15) . .
C67 C68 C69 123(3) . .
C67 C68 C47 121(3) . .
C69 C68 C47 104.8(17) . .
C81 C69 C68 114.1(17) . .
C81 C69 C70 123.6(17) . .
C68 C69 C70 111.4(18) . .
C71 C70 C69 125.4(18) . .
C71 C70 C48 118.6(18) . .
C69 C70 C48 108.3(15) . .
C70 C71 C51 117(2) . .
C70 C71 C72 119(2) . .
C51 C71 C72 116(2) . .
C73 C72 C71 127(3) . .
C73 C72 C82 107(2) . .
C71 C72 C82 111(2) . .
C72 C73 C74 115(2) . .
C72 C73 C53 113(2) . .
C74 C73 C53 124.2(17) . .
C56 C74 C75 124.0(16) . .
C56 C74 C73 122.6(17) . .
C75 C74 C73 100.8(14) . .
C74 C75 C76 120.1(16) . .
C74 C75 C82 116.7(14) . .
C76 C75 C82 119.0(17) . .
C78 C76 C77 125.5(17) . .
C78 C76 C75 113.0(14) . .
C77 C76 C75 113.9(16) . .
C60 C77 C76 116.1(15) . .
C60 C77 C57 107.2(15) . .
C76 C77 C57 126.6(16) . .
C76 C78 C80 133.3(13) . .
C76 C78 C79 111.8(14) . .
C80 C78 C79 112.5(12) . .
C76 C78 Eu2 107.1(13) . .
C80 C78 Eu2 73.4(8) . .
C79 C78 Eu2 72.5(9) . .
C64 C79 C61 102.9(11) . .
C64 C79 C78 121.0(13) . .
C61 C79 C78 125.2(14) . .
C64 C79 Eu2 61.9(8) . .
C61 C79 Eu2 95.2(12) . .
C78 C79 Eu2 80.1(9) . .
C66 C80 C78 124.4(15) . .
C66 C80 C81 107.6(13) . .
C78 C80 C81 119.3(11) . .
C66 C80 Eu2 64.3(8) . .
C78 C80 Eu2 81.5(9) . .
C81 C80 Eu2 96.6(7) . .
C81 C82 C75 124.4(15) . .
C81 C82 C72 126.9(16) . .
C75 C82 C72 99.8(19) . .
C97 N3 Ni 127.78(19) . .
C97 N3 Ni 127.78(19) 6 .
C95 N2 C88 104.3(3) . .
C95 N2 Ni 127.8(2) . .
C88 N2 Ni 127.9(2) . .
C86 N1 Ni 127.83(19) . .
C86 N1 Ni 127.83(19) 6 .
N1 Ni N3 177.86(17) . .
N1 Ni N2 89.99(8) . .
N3 Ni N2 89.97(8) . .
C85 C84 C83 112.1(3) . .
C85 C85 C86 106.65(18) 6 .
C85 C85 C84 128.70(19) 6 .
C86 C85 C84 124.5(3) . .
C87 C86 N1 125.1(3) . .
C87 C86 C85 123.7(3) . .
N1 C86 C85 111.3(3) . .
C86 C87 C88 124.3(3) . .
C87 C88 N2 124.8(3) . .
C87 C88 C89 123.8(3) . .
N2 C88 C89 111.4(3) . .
C92 C89 C88 106.7(3) . .
C92 C89 C90 129.4(3) . .
C88 C89 C90 123.9(3) . .
C89 C90 C91 113.1(4) . .
C89 C92 C95 106.5(3) . .
C89 C92 C93 129.2(3) . .
C95 C92 C93 124.2(3) . .
C92 C93 C94 113.0(3) . .
C96 C95 N2 125.2(3) . .
C96 C95 C92 123.6(3) . .
N2 C95 C92 111.2(3) . .
C95 C96 C97 124.0(3) . .
C96 C97 N3 125.1(3) . .
C96 C97 C98 123.6(3) . .
N3 C97 C98 111.2(3) . .
C98 C98 C97 106.6(2) 6 .
C98 C98 C99 129.0(2) 6 .
C97 C98 C99 124.3(3) . .
C98 C99 C100 113.3(3) . .
C103 C101 C102 124.0(11) 2_657 .
C103 C102 C101 115.9(13) . .
C101 C103 C102 119.5(13) 2_657 .
C109 C104 C105 118.9(7) . .
C106 C105 C104 120.5(6) . .
C107 C106 C105 120.1(6) . .
C106 C107 C108 119.6(6) . .
C109 C108 C107 120.5(7) . .
C108 C109 C104 120.4(6) . .
Eu1 Eu1 Eu3 69.06(18) 6 .
Eu1 Eu1 C10 111.6(5) 6 .
Eu3 Eu1 C10 82.5(5) . .
Eu1 Eu1 C11 138.9(5) 6 .
Eu3 Eu1 C11 106.6(5) . .
C10 Eu1 C11 31.3(4) . .
Eu1 Eu1 Eu2 114.07(7) 6 6
Eu3 Eu1 Eu2 86.0(2) . 6
C10 Eu1 Eu2 124.7(5) . 6
C11 Eu1 Eu2 106.1(5) . 6
Eu1 Eu1 C2 95.9(4) 6 .
Eu3 Eu1 C2 129.3(5) . .
C10 Eu1 C2 57.7(6) . .
C11 Eu1 C2 53.9(6) . .
Eu2 Eu1 C2 141.2(4) 6 .
Eu1 Eu1 C12 126.9(6) 6 .
Eu3 Eu1 C12 138.9(5) . .
C10 Eu1 C12 56.6(6) . .
C11 Eu1 C12 34.2(7) . .
Eu2 Eu1 C12 112.2(5) 6 .
C2 Eu1 C12 31.5(6) . .
Eu1 Eu1 C9 82.07(8) 6 .
Eu3 Eu1 C9 79.4(5) . .
C10 Eu1 C9 30.8(5) . .
C11 Eu1 C9 57.5(5) . .
Eu2 Eu1 C9 152.7(4) 6 .
C2 Eu1 C9 50.2(6) . .
C12 Eu1 C9 67.9(5) . .
Eu1 Eu1 C1 73.5(4) 6 .
Eu3 Eu1 C1 100.1(5) . .
C10 Eu1 C1 51.7(6) . .
C11 Eu1 C1 67.1(6) . .
Eu2 Eu1 C1 171.8(4) 6 .
C2 Eu1 C1 31.2(4) . .
C12 Eu1 C1 59.6(6) . .
C9 Eu1 C1 27.2(5) . .
Eu1 Eu1 C8 65.3(4) 6 .
Eu3 Eu1 C8 54.2(6) . .
C10 Eu1 C8 48.1(6) . .
C11 Eu1 C8 79.1(6) . .
Eu2 Eu1 C8 138.7(6) 6 .
C2 Eu1 C8 75.3(7) . .
C12 Eu1 C8 95.1(7) . .
C9 Eu1 C8 27.3(6) . .
C1 Eu1 C8 46.3(7) . .
Eu1 Eu1 Eu2 53.08(7) 6 .
Eu3 Eu1 Eu2 66.19(19) . .
C10 Eu1 Eu2 148.2(5) . .
C11 Eu1 Eu2 164.7(5) . .
Eu2 Eu1 Eu2 60.99(9) 6 .
C2 Eu1 Eu2 141.3(4) . .
C12 Eu1 Eu2 154.9(5) . .
C9 Eu1 Eu2 130.2(2) . .
C1 Eu1 Eu2 126.4(4) . .
C8 Eu1 Eu2 104.9(5) . .
Eu1 Eu1 C30 161.9(3) 6 .
Eu3 Eu1 C30 100.7(4) . .
C10 Eu1 C30 51.1(5) . .
C11 Eu1 C30 27.6(4) . .
Eu2 Eu1 C30 78.9(4) 6 .
C2 Eu1 C30 78.9(5) . .
C12 Eu1 C30 51.6(7) . .
C9 Eu1 C30 81.4(4) . .
C1 Eu1 C30 94.6(5) . .
C8 Eu1 C30 96.6(6) . .
Eu2 Eu1 C30 137.8(4) . .
C65 Eu2 C43 31.5(5) . .
C65 Eu2 C42 53.7(7) . .
C43 Eu2 C42 29.0(4) . .
C65 Eu2 Eu1 164.7(5) . 6
C43 Eu2 Eu1 133.5(4) . 6
C42 Eu2 Eu1 111.6(5) . 6
C65 Eu2 C64 29.8(4) . .
C43 Eu2 C64 53.8(5) . .
C42 Eu2 C64 62.2(6) . .
Eu1 Eu2 C64 152.8(3) 6 .
C65 Eu2 Eu3 158.2(5) . .
C43 Eu2 Eu3 133.6(4) . .
C42 Eu2 Eu3 122.3(5) . .
Eu1 Eu2 Eu3 21.75(8) 6 .
C64 Eu2 Eu3 171.8(4) . .
C65 Eu2 C66 30.7(4) . .
C43 Eu2 C66 52.7(5) . .
C42 Eu2 C66 80.6(6) . .
Eu1 Eu2 C66 156.3(4) 6 .
C64 Eu2 C66 50.8(5) . .
Eu3 Eu2 C66 134.7(4) . .
C65 Eu2 C44 46.1(6) . .
C43 Eu2 C44 30.3(4) . .
C42 Eu2 C44 53.9(5) . .
Eu1 Eu2 C44 124.1(3) 6 .
C64 Eu2 C44 75.6(5) . .
Eu3 Eu2 C44 112.6(3) . .
C66 Eu2 C44 46.2(5) . .
C65 Eu2 C41 60.6(6) . .
C43 Eu2 C41 53.8(5) . .
C42 Eu2 C41 33.4(4) . .
Eu1 Eu2 C41 110.2(3) 6 .
C64 Eu2 C41 48.8(5) . .
Eu3 Eu2 C41 130.3(4) . .
C66 Eu2 C41 91.2(5) . .
C44 Eu2 C41 83.6(4) . .
C65 Eu2 C21 82.2(6) . .
C43 Eu2 C21 51.8(6) . .
C42 Eu2 C21 31.5(4) . .
Eu1 Eu2 C21 82.6(4) 6 .
C64 Eu2 C21 93.6(5) . .
Eu3 Eu2 C21 90.7(4) . .
C66 Eu2 C21 102.8(5) . .
C44 Eu2 C21 61.3(5) . .
C41 Eu2 C21 55.0(5) . .
C65 Eu2 Eu2 129.2(5) . 6
C43 Eu2 Eu2 157.4(4) . 6
C42 Eu2 Eu2 171.5(4) . 6
Eu1 Eu2 Eu2 65.93(7) 6 6
C64 Eu2 Eu2 116.0(3) . 6
Eu3 Eu2 Eu2 58.52(5) . 6
C66 Eu2 Eu2 104.8(3) . 6
C44 Eu2 Eu2 134.4(3) . 6
C41 Eu2 Eu2 138.7(4) . 6
C21 Eu2 Eu2 148.3(4) . 6
C65 Eu2 C63 50.9(5) . .
C43 Eu2 C63 59.1(5) . .
C42 Eu2 C63 50.3(6) . .
Eu1 Eu2 C63 125.4(3) 6 .
C64 Eu2 C63 28.9(3) . .
Eu3 Eu2 C63 147.1(3) . .
C66 Eu2 C63 78.2(5) . .
C44 Eu2 C63 88.4(5) . .
C41 Eu2 C63 23.2(5) . .
C21 Eu2 C63 77.1(5) . .
Eu2 Eu2 C63 123.8(4) 6 .
Eu1 Eu3 Eu1 41.9(4) 6 .
Eu1 Eu3 C26 127.7(5) 6 .
Eu1 Eu3 C26 127.6(5) . .
Eu1 Eu3 C8 92.1(7) 6 .
Eu1 Eu3 C8 106.6(7) . .
C26 Eu3 C8 36.0(7) . .
Eu1 Eu3 C27 127.6(5) 6 .
Eu1 Eu3 C27 105.3(4) . .
C26 Eu3 C27 30.2(3) . .
C8 Eu3 C27 53.8(6) . .
Eu1 Eu3 C9 78.4(5) 6 .
Eu1 Eu3 C9 78.3(5) . .
C26 Eu3 C9 53.3(6) . .
C8 Eu3 C9 30.4(6) . .
C27 Eu3 C9 51.7(5) . .
Eu1 Eu3 C10 95.6(5) 6 .
Eu1 Eu3 C10 75.2(5) . .
C26 Eu3 C10 53.2(5) . .
C8 Eu3 C10 52.4(6) . .
C27 Eu3 C10 32.9(4) . .
C9 Eu3 C10 30.4(5) . .
Eu1 Eu3 Eu2 93.9(2) 6 6
Eu1 Eu3 Eu2 72.3(2) . 6
C26 Eu3 Eu2 136.1(3) . 6
C8 Eu3 Eu2 168.8(5) . 6
C27 Eu3 Eu2 115.3(3) . 6
C9 Eu3 Eu2 142.8(3) . 6
C10 Eu3 Eu2 117.4(4) . 6
Eu1 Eu3 Eu2 72.3(2) 6 .
Eu1 Eu3 Eu2 93.9(2) . .
C26 Eu3 Eu2 136.1(3) . .
C8 Eu3 Eu2 128.1(5) . .
C27 Eu3 Eu2 159.3(4) . .
C9 Eu3 Eu2 142.8(3) . .
C10 Eu3 Eu2 167.7(5) . .
Eu2 Eu3 Eu2 62.96(10) 6 .
Eu1 Eu3 C7 76.9(5) 6 .
Eu1 Eu3 C7 109.9(5) . .
C26 Eu3 C7 60.1(5) . .
C8 Eu3 C7 32.2(6) . .
C27 Eu3 C7 84.8(6) . .
C9 Eu3 C7 54.6(4) . .
C10 Eu3 C7 82.7(7) . .
Eu2 Eu3 C7 159.0(4) 6 .
Eu2 Eu3 C7 96.1(4) . .
Eu1 Eu3 C25 143.6(4) 6 .
Eu1 Eu3 C25 156.0(5) . .
C26 Eu3 C25 28.9(5) . .
C8 Eu3 C25 57.0(8) . .
C27 Eu3 C25 51.5(5) . .
C9 Eu3 C25 81.1(7) . .
C10 Eu3 C25 80.8(6) . .
Eu2 Eu3 C25 120.0(5) 6 .
Eu2 Eu3 C25 110.0(4) . .
C7 Eu3 C25 66.7(6) . .
Eu1 Eu3 C28 142.3(5) 6 .
Eu1 Eu3 C28 104.8(4) . .
C26 Eu3 C28 50.8(3) . .
C8 Eu3 C28 80.9(6) . .
C27 Eu3 C28 27.6(4) . .
C9 Eu3 C28 77.2(5) . .
C10 Eu3 C28 51.1(6) . .
Eu2 Eu3 C28 88.6(3) 6 .
Eu2 Eu3 C28 139.4(4) . .
C7 Eu3 C28 110.3(5) . .
C25 Eu3 C28 58.1(4) . .

loop_
_geom_bond_atom_site_label_1
_geom_bond_atom_site_label_2
_geom_bond_distance
_geom_bond_site_symmetry_2
C3 C15 1.30(2) .
C3 C4 1.397(15) .
C3 C2 1.406(17) .
C3 Eu1 3.097(14) .
C3 Eu1 3.097(14) 6
C9 C1 1.25(2) .
C9 C8 1.36(3) .
C9 C10 1.39(2) .
C9 Eu1 2.638(12) .
C9 Eu1 2.638(12) 6
C9 Eu3 2.647(14) .
C26 C27 1.327(15) .
C26 C25 1.35(2) .
C26 C8 1.55(3) .
C26 Eu3 2.501(10) .
C26 Eu1 3.226(12) .
C26 Eu1 3.226(12) 6
C48 C49 1.42(2) .
C48 C47 1.428(17) .
C48 C70 1.47(2) .
C81 C69 1.302(18) .
C81 C82 1.500(19) .
C81 C80 1.520(18) .
C1 C5 1.370(17) .
C1 C2 1.425(16) .
C1 Eu1 2.671(16) .
C1 Eu3 3.022(18) .
C2 C12 1.43(3) .
C2 Eu1 2.626(18) .
C4 C5 1.384(18) .
C4 C18 1.48(3) .
C5 C6 1.52(3) .
C5 Eu1 3.034(19) .
C6 C7 1.458(19) .
C6 C20 1.458(16) .
C6 Eu3 3.21(2) .
C7 C23 1.471(19) .
C7 C8 1.48(3) .
C7 Eu3 2.746(16) .
C7 Eu1 3.238(16) .
C8 Eu3 2.512(18) .
C8 Eu1 2.968(19) .
C10 C11 1.405(19) .
C10 C27 1.490(19) .
C10 Eu1 2.600(14) .
C10 Eu3 2.667(14) .
C11 C30 1.40(2) .
C11 C12 1.54(3) .
C11 Eu1 2.61(2) .
C11 Eu3 3.06(2) .
C12 C13 1.22(2) .
C12 Eu1 2.628(18) .
C13 C14 1.48(3) .
C13 C32 1.68(2) .
C13 Eu1 3.018(14) .
C14 C15 1.34(3) .
C14 C35 1.52(3) .
C15 C16 1.50(2) .
C16 C17 1.360(18) .
C16 C36 1.422(18) .
C17 C18 1.355(16) .
C17 C39 1.365(13) .
C18 C19 1.331(15) .
C19 C20 1.359(16) .
C19 C40 1.402(12) .
C20 C21 1.582(17) .
C21 C22 1.388(16) .
C21 C42 1.506(18) .
C21 Eu2 2.858(15) .
C22 C23 1.517(18) .
C22 C45 1.53(2) .
C22 Eu2 3.151(13) .
C23 C24 1.45(3) .
C23 Eu3 3.090(19) .
C24 C46 1.36(3) .
C24 C25 1.53(3) .
C24 Eu3 3.05(2) .
C25 C49 1.42(2) .
C25 Eu3 2.784(13) .
C27 C28 1.386(17) .
C27 Eu3 2.587(11) .
C27 Eu1 3.020(12) .
C28 C29 1.440(15) .
C28 C50 1.50(3) .
C28 Eu3 2.987(12) .
C29 C30 1.313(18) .
C29 C52 1.73(4) .
C30 C31 1.63(2) .
C30 Eu1 3.018(14) .
C31 C32 1.322(15) .
C31 C54 1.397(16) .
C32 C33 1.395(15) .
C33 C55 1.416(16) .
C33 C34 1.63(3) .
C34 C58 1.48(3) .
C34 C35 1.50(3) .
C35 C36 1.31(3) .
C36 C37 1.383(17) .
C37 C38 1.398(16) .
C37 C59 1.42(2) .
C38 C39 1.374(18) .
C38 C62 1.51(2) .
C39 C40 1.329(15) .
C40 C41 1.532(16) .
C41 C63 1.15(2) .
C41 C42 1.581(18) .
C41 Eu2 2.834(13) .
C42 C43 1.295(19) .
C42 Eu2 2.62(2) .
C43 C65 1.38(2) .
C43 C44 1.422(17) .
C43 Eu2 2.549(14) .
C44 C45 1.39(3) .
C44 C67 1.42(5) .
C44 Eu2 2.812(11) .
C45 C46 1.50(3) .
C45 Eu2 3.09(2) .
C46 C47 1.41(3) .
C47 C68 1.59(3) .
C49 C50 1.41(2) .
C49 Eu3 3.209(15) .
C50 C51 1.50(3) .
C51 C71 1.39(3) .
C51 C52 1.50(3) .
C52 C53 1.36(3) .
C53 C54 1.420(18) .
C53 C73 1.457(18) .
C54 C55 1.425(13) .
C55 C56 1.390(18) .
C56 C57 1.41(2) .
C56 C74 1.430(19) .
C57 C58 1.39(3) .
C57 C77 1.52(3) .
C58 C59 1.50(2) .
C59 C60 1.35(2) .
C60 C77 1.366(17) .
C60 C61 1.372(18) .
C61 C79 1.395(13) .
C61 C62 1.412(16) .
C62 C63 1.385(16) .
C63 C64 1.413(15) .
C63 Eu2 2.886(14) .
C64 C79 1.354(13) .
C64 C65 1.374(18) .
C64 Eu2 2.743(12) .
C65 C66 1.436(19) .
C65 Eu2 2.53(3) .
C66 C80 1.354(16) .
C66 C67 1.46(4) .
C66 Eu2 2.801(16) .
C67 C68 1.20(4) .
C67 Eu2 2.99(4) .
C68 C69 1.41(3) .
C69 C70 1.45(2) .
C70 C71 1.37(3) .
C71 C72 1.52(3) .
C72 C73 1.43(4) .
C72 C82 1.53(5) .
C73 C74 1.453(17) .
C74 C75 1.43(3) .
C75 C76 1.46(2) .
C75 C82 1.51(2) .
C76 C78 1.364(16) .
C76 C77 1.401(18) .
C78 C80 1.373(16) .
C78 C79 1.503(16) .
C78 Eu2 3.209(16) .
C79 Eu2 3.106(18) .
C80 Eu2 3.109(14) .
C83 C84 1.523(6) .
N3 C97 1.377(4) .
N3 C97 1.377(4) 6
N3 Ni 1.956(4) .
N2 C95 1.374(4) .
N2 C88 1.377(4) .
N2 Ni 1.959(3) .
N1 C86 1.381(4) .
N1 C86 1.381(4) 6
N1 Ni 1.951(4) .
C84 C85 1.498(5) .
C85 C85 1.352(7) 6
C85 C86 1.442(4) .
C86 C87 1.367(5) .
C87 C88 1.372(5) .
C88 C89 1.442(4) .
C89 C92 1.347(5) .
C89 C90 1.504(5) .
C90 C91 1.528(6) .
C92 C95 1.449(5) .
C92 C93 1.498(5) .
C93 C94 1.530(7) .
C95 C96 1.369(5) .
C96 C97 1.374(5) .
C97 C98 1.442(5) .
C98 C98 1.355(7) 6
C98 C99 1.496(5) .
C99 C100 1.520(6) .
C101 C103 1.29(2) 2_657
C101 C102 1.55(2) .
C102 C103 1.362(14) .
C104 C109 1.381(12) .
C104 C105 1.387(9) .
C105 C106 1.374(9) .
C106 C107 1.373(9) .
C107 C108 1.377(10) .
C108 C109 1.369(12) .
Eu1 Eu1 0.729(6) 6
Eu1 Eu3 1.020(4) .
Eu1 Eu2 2.621(3) 6
Eu1 Eu2 2.993(3) .
Eu2 Eu3 2.745(3) .
Eu2 Eu2 2.867(3) 6
